data_4328897
loop_
_publ_author_name
'Sayandev Chatterjee'
'Jeanette A. Krause'
'Kumudu Madduma-Liyanage'
'William B. Connick'

_publ_contact_author_address
;     Department of Chemistry
      University of Cincinnati
      Cincinnati, OH 45221
;
_publ_contact_author_email bill.connick@uc.edu
_publ_contact_author_fax '513 556 9239'
_publ_contact_author_name 'Dr. William B. Connick'
_publ_contact_author_phone '513 556 0148 '
_publ_section_title
;
 Platinum(II) Diimine Complexes with Halide/Pseudohalide Ligands and
 Dangling Trialkylamine or Ammonium Groups
;
_journal_name_full 'Inorganic Chemistry'
_journal_page_first 4572
_journal_page_last 4587
_journal_paper_doi 10.1021/ic202462a
_journal_volume 51
_journal_year 2012
_chemical_formula_moiety 'C30 H37 N4 Cl Pt, 2(P F6)'
_chemical_formula_sum 'C30 H37 Cl F12 N4 P2 Pt'
_chemical_formula_weight 974.12
_chemical_name_systematic
; 
 ? 
;
_space_group_IT_number 15
_symmetry_cell_setting monoclinic
_symmetry_space_group_name_Hall '-C 2yc'
_symmetry_space_group_name_H-M 'C 1 2/c 1'
_atom_sites_solution_hydrogens geom
_atom_sites_solution_primary direct
_atom_sites_solution_secondary difmap
_audit_creation_method SHELXL-97
_cell_angle_alpha 90.00
_cell_angle_beta 98.797(2)
_cell_angle_gamma 90.00
_cell_formula_units_Z 8
_cell_length_a 23.6176(18)
_cell_length_b 10.6519(8)
_cell_length_c 27.906(2)
_cell_measurement_reflns_used 7625
_cell_measurement_temperature 173(2)
_cell_measurement_theta_max 29.87
_cell_measurement_theta_min 2.29
_cell_volume 6937.8(9)
_computing_cell_refinement 'Bruker SAINT v7.23A'
_computing_data_collection 'Bruker APEX2 v2.2-0'
_computing_data_reduction 'Bruker SAINT v7.23A'
_computing_molecular_graphics 'Bruker SHELXTL v6.14'
_computing_publication_material 'Bruker SHELXTL v6.14'
_computing_structure_refinement 'Bruker SHELXTL v6.14'
_computing_structure_solution 'Bruker SHELXTL v6.14'
_diffrn_ambient_temperature 173(2)
_diffrn_detector_area_resol_mean 0.78
_diffrn_measured_fraction_theta_full 0.999
_diffrn_measured_fraction_theta_max 0.999
_diffrn_measurement_device_type 'Bruker Platinum 200'
_diffrn_measurement_method 'omega scans'
_diffrn_radiation_monochromator 'Si-<111> channel cut crystal'
_diffrn_radiation_source synchrotron
_diffrn_radiation_type synchrotron
_diffrn_radiation_wavelength 0.77490
_diffrn_reflns_av_R_equivalents 0.0618
_diffrn_reflns_av_sigmaI/netI 0.0423
_diffrn_reflns_limit_h_max 30
_diffrn_reflns_limit_h_min -30
_diffrn_reflns_limit_k_max 13
_diffrn_reflns_limit_k_min -13
_diffrn_reflns_limit_l_max 35
_diffrn_reflns_limit_l_min -35
_diffrn_reflns_number 40110
_diffrn_reflns_theta_full 29.87
_diffrn_reflns_theta_max 29.87
_diffrn_reflns_theta_min 1.61
_diffrn_standards_decay_% 0
_diffrn_standards_interval_count 0
_diffrn_standards_interval_time 0
_diffrn_standards_number 0
_exptl_absorpt_coefficient_mu 5.343
_exptl_absorpt_correction_T_max 0.7760
_exptl_absorpt_correction_T_min 0.4464
_exptl_absorpt_correction_type multi-scan
_exptl_absorpt_process_details 'SADABS v2008/1 (Sheldrick)'
_exptl_crystal_colour 'pale yellow'
_exptl_crystal_density_diffrn 1.865
_exptl_crystal_description plate
_exptl_crystal_F_000 3824
_exptl_crystal_size_max 0.18
_exptl_crystal_size_mid 0.13
_exptl_crystal_size_min 0.05
_refine_diff_density_max 1.478
_refine_diff_density_min -0.923
_refine_diff_density_rms 0.116
_refine_ls_extinction_method none
_refine_ls_goodness_of_fit_ref 1.025
_refine_ls_hydrogen_treatment constr
_refine_ls_matrix_type full
_refine_ls_number_parameters 514
_refine_ls_number_reflns 7720
_refine_ls_number_restraints 0
_refine_ls_restrained_S_all 1.025
_refine_ls_R_factor_all 0.0328
_refine_ls_R_factor_gt 0.0302
_refine_ls_shift/su_max 0.003
_refine_ls_shift/su_mean 0.000
_refine_ls_structure_factor_coef Fsqd
_refine_ls_weighting_details 'calc w=1/[\s^2^(Fo^2^)+(0.0414P)^2^+14.9733P] where P=(Fo^2^+2Fc^2^)/3'
_refine_ls_weighting_scheme calc
_refine_ls_wR_factor_gt 0.0788
_refine_ls_wR_factor_ref 0.0807
_reflns_number_gt 7081
_reflns_number_total 7720
_reflns_threshold_expression >2\s(I)
_cod_data_source_file ic202462a_si_003_02.cif
_cod_data_source_block 1
_cod_original_cell_volume 6937.7(9)
_cod_database_code 4328897

loop_
_symmetry_equiv_pos_as_xyz
'x, y, z'
'-x, y, -z+1/2'
'x+1/2, y+1/2, z'
'-x+1/2, y+1/2, -z+1/2'
'-x, -y, -z'
'x, -y, z-1/2'
'-x+1/2, -y+1/2, -z'
'x+1/2, -y+1/2, z-1/2'

loop_
_atom_site_label
_atom_site_type_symbol
_atom_site_fract_x
_atom_site_fract_y
_atom_site_fract_z
_atom_site_U_iso_or_equiv
_atom_site_adp_type
_atom_site_occupancy
_atom_site_symmetry_multiplicity
_atom_site_calc_flag
_atom_site_refinement_flags
_atom_site_disorder_assembly
_atom_site_disorder_group
Pt Pt 0.390715(5) 0.627648(11) 0.129544(4) 0.02189(6) Uani 1 1 d . . .
Cl Cl 0.40409(3) 0.78237(8) 0.18821(3) 0.02948(17) Uani 1 1 d . . .
N1 N 0.38145(12) 0.4837(3) 0.08266(10) 0.0252(5) Uani 1 1 d . . .
N2 N 0.40770(11) 0.4782(3) 0.17888(10) 0.0259(6) Uani 1 1 d . . .
N3 N 0.49939(12) 0.8121(3) 0.11100(11) 0.0301(6) Uani 1 1 d . . .
H3 H 0.4748 0.8065 0.1303 0.036 Uiso 1 1 d . . .
N4 N 0.26945(12) 0.8042(3) 0.14177(11) 0.0316(6) Uani 1 1 d . . .
H4 H 0.3073 0.8001 0.1539 0.038 Uiso 1 1 d . . .
C1 C 0.36975(16) 0.4894(4) 0.03406(12) 0.0335(7) Uani 1 1 d . . .
H1A H 0.3669 0.5691 0.0186 0.040 Uiso 1 1 calc R . .
C2 C 0.3617(2) 0.3815(4) 0.00586(16) 0.0412(9) Uani 1 1 d . . .
H2A H 0.3540 0.3880 -0.0285 0.049 Uiso 1 1 calc R . .
C3 C 0.36469(18) 0.2651(4) 0.02762(14) 0.0398(9) Uani 1 1 d . . .
H3A H 0.3581 0.1912 0.0085 0.048 Uiso 1 1 calc R . .
C4 C 0.37757(15) 0.2571(3) 0.07811(13) 0.0308(7) Uani 1 1 d . . .
C5 C 0.38609(14) 0.3682(3) 0.10436(14) 0.0262(7) Uani 1 1 d . . .
C6 C 0.38188(18) 0.1415(3) 0.10476(17) 0.0376(9) Uani 1 1 d . . .
H6A H 0.3750 0.0646 0.0876 0.045 Uiso 1 1 calc R . .
C7 C 0.39540(17) 0.1387(3) 0.15339(17) 0.0372(9) Uani 1 1 d . . .
H7A H 0.3985 0.0601 0.1696 0.045 Uiso 1 1 calc R . .
C8 C 0.40515(13) 0.2513(3) 0.18103(13) 0.0289(7) Uani 1 1 d . . .
C9 C 0.40031(14) 0.3655(3) 0.15603(13) 0.0251(7) Uani 1 1 d . . .
C10 C 0.41877(16) 0.2562(4) 0.23175(14) 0.0367(8) Uani 1 1 d . . .
H10A H 0.4227 0.1810 0.2502 0.044 Uiso 1 1 calc R . .
C11 C 0.42632(19) 0.3705(4) 0.25439(15) 0.0400(10) Uani 1 1 d . . .
H11A H 0.4354 0.3746 0.2887 0.048 Uiso 1 1 calc R . .
C12 C 0.42062(15) 0.4811(4) 0.22706(12) 0.0331(7) Uani 1 1 d . . .
H12A H 0.4260 0.5598 0.2431 0.040 Uiso 1 1 calc R . .
C13 C 0.36989(15) 0.7580(3) 0.07753(11) 0.0265(6) Uani 1 1 d . . .
C14 C 0.41062(15) 0.8067(3) 0.05042(11) 0.0301(7) Uani 1 1 d . . .
C15 C 0.3943(2) 0.8876(3) 0.01155(13) 0.0404(9) Uani 1 1 d . . .
H15A H 0.4223 0.9184 -0.0066 0.048 Uiso 1 1 calc R . .
C16 C 0.3374(2) 0.9238(3) -0.00098(13) 0.0440(10) Uani 1 1 d . . .
H16A H 0.3263 0.9779 -0.0278 0.053 Uiso 1 1 calc R . .
C17 C 0.29743(19) 0.8801(3) 0.02601(14) 0.0396(9) Uani 1 1 d . . .
H17A H 0.2587 0.9061 0.0179 0.047 Uiso 1 1 calc R . .
C18 C 0.31258(15) 0.7986(3) 0.06495(12) 0.0310(7) Uani 1 1 d . . .
C19 C 0.47249(16) 0.7661(4) 0.06172(12) 0.0342(8) Uani 1 1 d . . .
H19A H 0.4747 0.6733 0.0608 0.041 Uiso 1 1 calc R . .
H19B H 0.4940 0.7999 0.0368 0.041 Uiso 1 1 calc R . .
C20 C 0.51362(18) 0.9484(4) 0.11177(14) 0.0382(8) Uani 1 1 d . . .
H20A H 0.4799 0.9969 0.0965 0.046 Uiso 1 1 calc R . .
H20B H 0.5453 0.9634 0.0930 0.046 Uiso 1 1 calc R . .
C21 C 0.53138(17) 0.9918(4) 0.16420(13) 0.0395(8) Uani 1 1 d . . .
H21A H 0.5413 1.0822 0.1646 0.047 Uiso 1 1 calc R . .
H21B H 0.4989 0.9807 0.1824 0.047 Uiso 1 1 calc R . .
C22 C 0.58285(16) 0.9164(4) 0.18853(15) 0.0430(9) Uani 1 1 d . . .
H22A H 0.6167 0.9358 0.1728 0.052 Uiso 1 1 calc R . .
H22B H 0.5919 0.9406 0.2231 0.052 Uiso 1 1 calc R . .
C23 C 0.57024(17) 0.7767(4) 0.18462(14) 0.0413(8) Uani 1 1 d . . .
H23A H 0.5401 0.7560 0.2044 0.050 Uiso 1 1 calc R . .
H23B H 0.6052 0.7295 0.1980 0.050 Uiso 1 1 calc R . .
C24 C 0.55050(16) 0.7351(4) 0.13251(14) 0.0389(8) Uani 1 1 d . . .
H24A H 0.5820 0.7465 0.1132 0.047 Uiso 1 1 calc R . .
H24B H 0.5401 0.6450 0.1318 0.047 Uiso 1 1 calc R . .
C25 C 0.26608(15) 0.7505(4) 0.09147(13) 0.0366(8) Uani 1 1 d . . .
H25A H 0.2688 0.6579 0.0937 0.044 Uiso 1 1 calc R . .
H25B H 0.2284 0.7718 0.0725 0.044 Uiso 1 1 calc R . .
C26 C 0.23253(18) 0.7326(4) 0.17135(16) 0.0453(9) Uani 1 1 d . . .
H26A H 0.2437 0.6429 0.1725 0.054 Uiso 1 1 calc R . .
H26B H 0.1920 0.7383 0.1559 0.054 Uiso 1 1 calc R . .
C27 C 0.2385(2) 0.7842(5) 0.22263(16) 0.0527(11) Uani 1 1 d . . .
H27A H 0.2119 0.7390 0.2408 0.063 Uiso 1 1 calc R . .
H27B H 0.2780 0.7693 0.2393 0.063 Uiso 1 1 calc R . .
C28 C 0.22567(19) 0.9238(5) 0.22296(15) 0.0495(10) Uani 1 1 d . . .
H28A H 0.1849 0.9386 0.2098 0.059 Uiso 1 1 calc R . .
H28B H 0.2329 0.9558 0.2566 0.059 Uiso 1 1 calc R . .
C29 C 0.26344(18) 0.9925(4) 0.19235(13) 0.0419(9) Uani 1 1 d . . .
H29A H 0.3040 0.9833 0.2072 0.050 Uiso 1 1 calc R . .
H29B H 0.2539 1.0831 0.1915 0.050 Uiso 1 1 calc R . .
C30 C 0.25562(16) 0.9416(3) 0.14098(13) 0.0343(8) Uani 1 1 d . . .
H30A H 0.2156 0.9549 0.1253 0.041 Uiso 1 1 calc R . .
H30B H 0.2812 0.9872 0.1219 0.041 Uiso 1 1 calc R . .
P1 P 0.22230(4) 0.33225(10) 0.11726(3) 0.0347(2) Uani 1 1 d . . .
F1 F 0.25273(11) 0.4110(3) 0.08055(13) 0.0753(10) Uani 1 1 d . A .
F2A F 0.2768(4) 0.4010(15) 0.1516(4) 0.076(4) Uani 0.30 1 d P A 1
F3A F 0.2077(3) 0.4402(9) 0.1496(3) 0.079(3) Uani 0.55 1 d P A 1
F4A F 0.2000(9) 0.291(2) 0.1617(7) 0.077(8) Uani 0.30 1 d P A 1
F2B F 0.27927(18) 0.3038(6) 0.15289(19) 0.0736(17) Uani 0.70 1 d P A 2
F3B F 0.1919(5) 0.4686(10) 0.1257(4) 0.078(3) Uani 0.45 1 d P A 2
F4B F 0.1891(4) 0.2435(10) 0.1508(4) 0.074(3) Uani 0.70 1 d P A 2
P2 P 0.06301(5) 0.85177(12) 0.09215(4) 0.0440(3) Uani 1 1 d . . .
F5 F 0.16391(12) 0.3360(4) 0.08096(10) 0.0771(10) Uani 1 1 d . A .
F6 F 0.24092(19) 0.2109(3) 0.09306(17) 0.1146(16) Uani 1 1 d . A .
F7A F 0.1175(3) 0.8361(7) 0.0631(2) 0.0722(18) Uani 0.70 1 d P B 3
F8A F 0.0164(2) 0.8970(7) 0.1218(2) 0.0623(16) Uani 0.55 1 d P B 3
F9A F 0.0186(4) 0.9541(8) 0.0718(3) 0.095(3) Uani 0.50 1 d P B 3
F10A F 0.0918(3) 0.7612(7) 0.1320(2) 0.0687(17) Uani 0.60 1 d P B 3
F7B F 0.0909(7) 0.8694(14) 0.0500(6) 0.075(5) Uani 0.30 1 d P B 4
F8B F 0.0177(3) 0.8131(9) 0.1308(2) 0.0607(19) Uani 0.45 1 d P B 4
F9B F 0.0445(3) 0.9609(11) 0.0534(3) 0.095(3) Uani 0.50 1 d P B 4
F10B F 0.0968(4) 0.7200(9) 0.1078(4) 0.066(2) Uani 0.40 1 d P B 4
F11 F 0.10165(13) 0.9495(4) 0.12570(13) 0.0871(11) Uani 1 1 d . B .
F12 F 0.02412(15) 0.7527(4) 0.05969(13) 0.0874(11) Uani 1 1 d . B .

loop_
_atom_site_aniso_label
_atom_site_aniso_U_11
_atom_site_aniso_U_22
_atom_site_aniso_U_33
_atom_site_aniso_U_23
_atom_site_aniso_U_13
_atom_site_aniso_U_12
Pt 0.02725(8) 0.01850(9) 0.01928(8) 0.00074(4) 0.00156(5) 0.00131(4)
Cl 0.0372(4) 0.0265(4) 0.0236(4) -0.0042(3) 0.0008(3) 0.0012(3)
N1 0.0306(13) 0.0235(14) 0.0218(12) 0.0008(11) 0.0048(10) 0.0015(11)
N2 0.0262(13) 0.0295(15) 0.0223(13) 0.0028(11) 0.0047(10) 0.0010(11)
N3 0.0358(15) 0.0257(15) 0.0309(14) 0.0016(12) 0.0119(12) 0.0027(12)
N4 0.0275(14) 0.0294(16) 0.0353(15) 0.0021(12) -0.0035(11) 0.0006(11)
C1 0.048(2) 0.0261(18) 0.0258(16) -0.0006(13) 0.0030(14) -0.0019(15)
C2 0.057(3) 0.035(2) 0.0300(19) -0.0050(15) 0.0029(18) -0.0030(17)
C3 0.056(2) 0.0243(19) 0.039(2) -0.0092(15) 0.0071(17) -0.0038(16)
C4 0.0335(17) 0.0229(17) 0.0366(18) -0.0050(14) 0.0069(14) 0.0001(13)
C5 0.0235(15) 0.0229(18) 0.0326(18) 0.0016(12) 0.0054(13) 0.0005(11)
C6 0.041(2) 0.0204(18) 0.052(2) -0.0018(15) 0.0103(18) 0.0019(14)
C7 0.038(2) 0.0214(18) 0.054(2) 0.0074(15) 0.0111(18) 0.0029(13)
C8 0.0234(14) 0.0273(18) 0.0363(18) 0.0100(14) 0.0053(13) 0.0041(12)
C9 0.0226(15) 0.0203(17) 0.0329(18) 0.0029(12) 0.0061(13) 0.0025(11)
C10 0.0374(18) 0.034(2) 0.0390(19) 0.0148(16) 0.0066(15) 0.0038(15)
C11 0.044(2) 0.047(3) 0.0279(19) 0.0098(15) 0.0039(16) 0.0030(16)
C12 0.0347(17) 0.038(2) 0.0258(16) 0.0038(14) 0.0014(13) 0.0025(15)
C13 0.0397(17) 0.0204(16) 0.0174(14) -0.0019(11) -0.0015(12) 0.0012(13)
C14 0.0486(19) 0.0197(16) 0.0219(14) -0.0034(12) 0.0051(13) -0.0004(13)
C15 0.071(3) 0.0260(19) 0.0238(17) -0.0021(13) 0.0070(17) -0.0042(17)
C16 0.081(3) 0.0199(18) 0.0252(17) 0.0018(13) -0.0117(18) 0.0056(17)
C17 0.056(2) 0.0264(19) 0.0298(18) -0.0050(13) -0.0149(17) 0.0086(15)
C18 0.0416(18) 0.0198(16) 0.0274(15) -0.0047(12) -0.0075(13) 0.0041(13)
C19 0.047(2) 0.0300(19) 0.0274(16) -0.0024(14) 0.0134(15) -0.0004(15)
C20 0.054(2) 0.0239(19) 0.0362(19) 0.0018(15) 0.0050(16) -0.0044(16)
C21 0.049(2) 0.030(2) 0.0376(19) -0.0043(15) 0.0032(16) 0.0005(16)
C22 0.0375(19) 0.050(2) 0.042(2) -0.0015(18) 0.0067(16) -0.0016(17)
C23 0.0382(19) 0.042(2) 0.043(2) 0.0053(17) 0.0027(16) 0.0062(16)
C24 0.0374(18) 0.032(2) 0.049(2) 0.0041(16) 0.0095(16) 0.0089(15)
C25 0.0339(17) 0.0289(19) 0.043(2) -0.0072(15) -0.0057(15) 0.0014(14)
C26 0.044(2) 0.032(2) 0.059(3) 0.0073(18) 0.0090(19) -0.0083(16)
C27 0.060(3) 0.052(3) 0.047(2) 0.014(2) 0.012(2) 0.000(2)
C28 0.054(2) 0.056(3) 0.040(2) 0.003(2) 0.0129(18) 0.005(2)
C29 0.055(2) 0.035(2) 0.0358(19) -0.0031(16) 0.0082(17) 0.0033(17)
C30 0.0430(19) 0.0249(18) 0.0350(18) 0.0012(14) 0.0055(15) 0.0052(15)
P1 0.0296(4) 0.0416(5) 0.0325(5) 0.0036(4) 0.0034(4) 0.0041(4)
F1 0.0434(14) 0.0725(19) 0.115(3) 0.0500(19) 0.0270(16) 0.0102(14)
F2A 0.037(5) 0.140(12) 0.048(6) -0.010(8) -0.001(4) -0.019(7)
F3A 0.052(4) 0.074(7) 0.111(7) -0.057(6) 0.007(4) 0.001(4)
F4A 0.073(14) 0.13(2) 0.040(7) 0.053(10) 0.042(9) 0.055(12)
F2B 0.0281(18) 0.128(5) 0.063(3) 0.041(3) -0.0017(16) 0.000(3)
F3B 0.080(7) 0.039(4) 0.127(10) 0.006(6) 0.055(7) 0.006(5)
F4B 0.036(2) 0.095(6) 0.091(6) 0.060(5) 0.012(3) 0.007(3)
P2 0.0489(6) 0.0538(7) 0.0298(5) -0.0001(4) 0.0080(4) 0.0183(5)
F5 0.0487(16) 0.132(3) 0.0466(16) 0.0262(17) -0.0055(12) -0.0197(17)
F6 0.142(4) 0.059(2) 0.164(4) -0.002(2) 0.093(3) 0.029(2)
F7A 0.064(4) 0.099(5) 0.061(4) -0.022(3) 0.034(3) -0.003(3)
F8A 0.038(3) 0.081(4) 0.071(4) -0.021(4) 0.017(2) 0.002(3)
F9A 0.111(7) 0.054(5) 0.104(7) -0.011(5) -0.038(5) 0.042(5)
F10A 0.064(3) 0.068(5) 0.072(4) 0.036(3) 0.005(3) 0.003(3)
F7B 0.101(12) 0.076(10) 0.064(9) 0.006(6) 0.063(9) -0.015(8)
F8B 0.052(4) 0.089(6) 0.045(3) -0.010(4) 0.020(3) -0.014(4)
F9B 0.063(5) 0.137(8) 0.088(6) 0.058(6) 0.017(4) 0.037(5)
F10B 0.052(4) 0.053(5) 0.092(7) 0.012(5) 0.005(5) 0.016(4)
F11 0.0611(18) 0.106(3) 0.089(2) -0.046(2) -0.0052(16) 0.0159(18)
F12 0.088(2) 0.087(3) 0.089(2) -0.037(2) 0.0184(19) -0.0067(19)

loop_
_atom_type_symbol
_atom_type_description
_atom_type_scat_dispersion_real
_atom_type_scat_dispersion_imag
_atom_type_scat_source
C C -0.0020 0.0020 'L. Kissel & R.H. Pratt, Acta Cryst A (1990), A46, 170-175'
H H 0.0000 0.0000 'International Tables Vol C Tables 4.2.6.8 and 6.1.1.4'
N N -0.0031 0.0040 'L. Kissel & R.H. Pratt, Acta Cryst A (1990), A46, 170-175'
F F -0.0053 0.0125 'L. Kissel & R.H. Pratt, Acta Cryst A (1990), A46, 170-175'
P P 0.1013 0.1134 'L. Kissel & R.H. Pratt, Acta Cryst A (1990), A46, 170-175'
Cl Cl 0.1408 0.1896 'L. Kissel & R.H. Pratt, Acta Cryst A (1990), A46, 170-175'
Pt Pt -2.9671 9.6560 'L. Kissel & R.H. Pratt, Acta Cryst A (1990), A46, 170-175'

loop_
_geom_angle_atom_site_label_1
_geom_angle_atom_site_label_2
_geom_angle_atom_site_label_3
_geom_angle
N1 Pt C13 93.81(12)
N1 Pt N2 80.75(12)
C13 Pt N2 174.06(12)
N1 Pt Cl 175.54(8)
C13 Pt Cl 90.62(9)
N2 Pt Cl 94.85(8)
C1 N1 C5 118.5(3)
C1 N1 Pt 127.5(2)
C5 N1 Pt 113.9(2)
C12 N2 C9 119.2(3)
C12 N2 Pt 129.3(3)
C9 N2 Pt 111.3(2)
C20 N3 C24 111.1(3)
C20 N3 C19 113.1(3)
C24 N3 C19 112.8(3)
C26 N4 C30 111.2(3)
C26 N4 C25 111.6(3)
C30 N4 C25 112.1(3)
N1 C1 C2 121.6(4)
C3 C2 C1 120.1(4)
C2 C3 C4 119.2(3)
C5 C4 C3 118.1(3)
C5 C4 C6 117.7(3)
C3 C4 C6 124.2(3)
N1 C5 C4 122.5(3)
N1 C5 C9 117.1(3)
C4 C5 C9 120.4(3)
C7 C6 C4 121.9(3)
C6 C7 C8 121.4(3)
C9 C8 C10 117.3(3)
C9 C8 C7 117.9(3)
C10 C8 C7 124.8(3)
N2 C9 C8 122.7(3)
N2 C9 C5 116.7(3)
C8 C9 C5 120.6(3)
C11 C10 C8 119.5(3)
C10 C11 C12 120.1(4)
N2 C12 C11 121.2(4)
C14 C13 C18 117.4(3)
C14 C13 Pt 121.9(3)
C18 C13 Pt 120.6(3)
C15 C14 C13 121.0(4)
C15 C14 C19 118.9(3)
C13 C14 C19 120.0(3)
C16 C15 C14 120.6(4)
C17 C16 C15 119.1(3)
C16 C17 C18 121.4(4)
C17 C18 C13 120.4(4)
C17 C18 C25 118.4(3)
C13 C18 C25 121.1(3)
N3 C19 C14 110.9(3)
N3 C20 C21 109.7(3)
C22 C21 C20 110.4(3)
C23 C22 C21 110.4(3)
C22 C23 C24 112.4(3)
N3 C24 C23 109.4(3)
C18 C25 N4 113.0(3)
N4 C26 C27 110.9(3)
C28 C27 C26 111.8(3)
C29 C28 C27 109.5(3)
C28 C29 C30 111.3(3)
N4 C30 C29 109.9(3)
F4A P1 F6 106.1(10)
F3A P1 F6 169.9(4)
F3A P1 F2B 91.2(4)
F6 P1 F2B 80.9(3)
F4A P1 F1 162.4(10)
F3A P1 F1 98.6(4)
F6 P1 F1 88.4(2)
F2B P1 F1 94.7(2)
F4A P1 F5 99.0(9)
F3A P1 F5 96.0(3)
F6 P1 F5 91.1(2)
F2B P1 F5 170.3(3)
F1 P1 F5 90.56(16)
F3A P1 F4B 85.7(6)
F6 P1 F4B 87.7(4)
F2B P1 F4B 88.0(4)
F1 P1 F4B 174.9(4)
F5 P1 F4B 86.1(4)
F4A P1 F2A 89.5(10)
F6 P1 F2A 112.0(5)
F5 P1 F2A 152.2(6)
F4B P1 F2A 109.1(6)
F4A P1 F3B 85.6(10)
F6 P1 F3B 162.1(5)
F2B P1 F3B 115.3(5)
F1 P1 F3B 82.9(4)
F4B P1 F3B 99.9(6)
F2A P1 F3B 81.1(7)
F7B P2 F10A 117.4(7)
F7B P2 F8A 147.5(7)
F10A P2 F8A 94.5(4)
F7B P2 F9A 88.7(8)
F10A P2 F9A 153.5(5)
F7B P2 F12 85.3(7)
F10A P2 F12 98.5(3)
F8A P2 F12 96.6(3)
F9A P2 F12 87.6(4)
F7B P2 F11 95.8(7)
F10A P2 F11 80.5(3)
F8A P2 F11 82.7(3)
F9A P2 F11 92.9(3)
F12 P2 F11 178.7(2)
F10A P2 F9B 168.8(5)
F8A P2 F9B 89.5(4)
F12 P2 F9B 91.3(5)
F11 P2 F9B 89.7(5)
F10A P2 F7A 90.0(3)
F8A P2 F7A 167.1(4)
F9A P2 F7A 115.4(5)
F12 P2 F7A 94.6(3)
F11 P2 F7A 86.2(3)
F9B P2 F7A 83.9(4)
F7B P2 F10B 93.6(7)
F8A P2 F10B 118.6(5)
F9A P2 F10B 165.6(5)
F11 P2 F10B 101.0(4)
F9B P2 F10B 150.7(5)
F7B P2 F8B 165.3(8)
F9A P2 F8B 87.0(5)
F12 P2 F8B 80.5(3)
F11 P2 F8B 98.4(3)
F9B P2 F8B 118.4(4)
F7A P2 F8B 157.1(4)
F10B P2 F8B 87.2(5)

loop_
_geom_bond_atom_site_label_1
_geom_bond_atom_site_label_2
_geom_bond_distance
Pt N1 2.005(3)
Pt C13 2.014(3)
Pt N2 2.103(3)
Pt Cl 2.3103(8)
N1 C1 1.344(4)
N1 C5 1.368(4)
N2 C12 1.333(4)
N2 C9 1.358(4)
N3 C20 1.490(5)
N3 C24 1.506(5)
N3 C19 1.506(4)
N4 C26 1.498(5)
N4 C30 1.500(5)
N4 C25 1.506(5)
C1 C2 1.390(5)
C2 C3 1.378(6)
C3 C4 1.398(5)
C4 C5 1.391(5)
C4 C6 1.434(5)
C5 C9 1.430(6)
C6 C7 1.346(8)
C7 C8 1.425(5)
C8 C9 1.398(4)
C8 C10 1.404(5)
C10 C11 1.371(6)
C11 C12 1.399(5)
C13 C14 1.411(5)
C13 C18 1.413(5)
C14 C15 1.392(5)
C14 C19 1.510(5)
C15 C16 1.391(6)
C16 C17 1.376(6)
C17 C18 1.395(5)
C18 C25 1.504(5)
C20 C21 1.531(5)
C21 C22 1.527(5)
C22 C23 1.519(6)
C23 C24 1.523(5)
C26 C27 1.519(6)
C27 C28 1.517(7)
C28 C29 1.515(6)
C29 C30 1.517(5)
P1 F4A 1.487(15)
P1 F3A 1.533(8)
P1 F6 1.553(3)
P1 F2B 1.575(4)
P1 F1 1.579(3)
P1 F5 1.582(3)
P1 F4B 1.616(9)
P1 F2A 1.653(11)
P1 F3B 1.653(10)
P2 F7B 1.445(12)
P2 F10A 1.549(6)
P2 F8A 1.552(5)
P2 F9A 1.558(7)
P2 F12 1.588(4)
P2 F11 1.591(4)
P2 F9B 1.602(9)
P2 F7A 1.631(6)
P2 F10B 1.640(9)
P2 F8B 1.682(6)

loop_
_geom_torsion_atom_site_label_1
_geom_torsion_atom_site_label_2
_geom_torsion_atom_site_label_3
_geom_torsion_atom_site_label_4
_geom_torsion
C13 Pt N1 C1 4.5(3)
N2 Pt N1 C1 -177.9(3)
Cl Pt N1 C1 -169.2(8)
C13 Pt N1 C5 -173.3(2)
N2 Pt N1 C5 4.3(2)
Cl Pt N1 C5 13.1(12)
N1 Pt N2 C12 -179.9(3)
C13 Pt N2 C12 -156.1(10)
Cl Pt N2 C12 0.8(3)
N1 Pt N2 C9 -4.2(2)
C13 Pt N2 C9 19.6(12)
Cl Pt N2 C9 176.5(2)
C5 N1 C1 C2 0.8(5)
Pt N1 C1 C2 -176.8(3)
N1 C1 C2 C3 1.0(7)
C1 C2 C3 C4 -1.8(7)
C2 C3 C4 C5 0.8(6)
C2 C3 C4 C6 180.0(4)
C1 N1 C5 C4 -1.8(5)
Pt N1 C5 C4 176.1(2)
C1 N1 C5 C9 178.1(3)
Pt N1 C5 C9 -3.9(4)
C3 C4 C5 N1 1.0(5)
C6 C4 C5 N1 -178.2(3)
C3 C4 C5 C9 -179.0(3)
C6 C4 C5 C9 1.8(5)
C5 C4 C6 C7 -2.0(6)
C3 C4 C6 C7 178.8(4)
C4 C6 C7 C8 1.2(7)
C6 C7 C8 C9 -0.1(6)
C6 C7 C8 C10 179.3(4)
C12 N2 C9 C8 0.6(5)
Pt N2 C9 C8 -175.6(2)
C12 N2 C9 C5 179.5(3)
Pt N2 C9 C5 3.3(4)
C10 C8 C9 N2 -0.6(5)
C7 C8 C9 N2 178.8(3)
C10 C8 C9 C5 -179.5(3)
C7 C8 C9 C5 -0.1(5)
N1 C5 C9 N2 0.3(5)
C4 C5 C9 N2 -179.8(3)
N1 C5 C9 C8 179.2(3)
C4 C5 C9 C8 -0.8(5)
C9 C8 C10 C11 0.4(5)
C7 C8 C10 C11 -179.0(4)
C8 C10 C11 C12 -0.2(6)
C9 N2 C12 C11 -0.4(5)
Pt N2 C12 C11 175.1(3)
C10 C11 C12 N2 0.2(6)
N1 Pt C13 C14 -84.0(3)
N2 Pt C13 C14 -107.5(11)
Cl Pt C13 C14 95.5(3)
N1 Pt C13 C18 92.2(3)
N2 Pt C13 C18 68.7(12)
Cl Pt C13 C18 -88.3(3)
C18 C13 C14 C15 -2.6(5)
Pt C13 C14 C15 173.8(2)
C18 C13 C14 C19 -179.4(3)
Pt C13 C14 C19 -3.0(4)
C13 C14 C15 C16 1.0(5)
C19 C14 C15 C16 177.8(3)
C14 C15 C16 C17 1.0(5)
C15 C16 C17 C18 -1.3(5)
C16 C17 C18 C13 -0.4(5)
C16 C17 C18 C25 -177.5(3)
C14 C13 C18 C17 2.3(5)
Pt C13 C18 C17 -174.1(2)
C14 C13 C18 C25 179.3(3)
Pt C13 C18 C25 2.9(4)
C20 N3 C19 C14 -76.0(4)
C24 N3 C19 C14 156.9(3)
C15 C14 C19 N3 116.5(3)
C13 C14 C19 N3 -66.6(4)
C24 N3 C20 C21 -61.2(4)
C19 N3 C20 C21 170.8(3)
N3 C20 C21 C22 58.5(4)
C20 C21 C22 C23 -54.6(4)
C21 C22 C23 C24 53.8(4)
C20 N3 C24 C23 59.1(4)
C19 N3 C24 C23 -172.7(3)
C22 C23 C24 N3 -55.4(4)
C17 C18 C25 N4 -109.8(3)
C13 C18 C25 N4 73.1(4)
C26 N4 C25 C18 -166.0(3)
C30 N4 C25 C18 68.5(4)
C30 N4 C26 C27 -56.6(4)
C25 N4 C26 C27 177.4(3)
N4 C26 C27 C28 55.3(5)
C26 C27 C28 C29 -55.0(5)
C27 C28 C29 C30 56.8(5)
C26 N4 C30 C29 58.0(4)
C25 N4 C30 C29 -176.3(3)
C28 C29 C30 N4 -58.5(4)
